data_7112189
loop_
_publ_author_name
'Takashi Takeda'
'Yasuto Uchimura'
'Hidetoshi Kawai'
'Ryo Katoono'
'Kenshu Fujiwara'
'Takanori Suzuki'

_publ_section_title
;
 Preparation and structure of acenaphthylene-1,2-diyldi(9-acridine)
 derivatives with a long C[double bond, length as m-dash]C bond
;
_journal_name_full Chem.Commun.
_journal_page_first 3924
_journal_paper_doi 10.1039/C3CC49573F
_journal_volume 50
_journal_year 2014
_chemical_formula_moiety 'C39 H26 N2'
_chemical_formula_sum 'C39 H26 N2'
_chemical_formula_weight 522.65
_space_group_IT_number 2
_symmetry_cell_setting triclinic
_symmetry_Int_Tables_number 2
_symmetry_space_group_name_Hall '-P 1'
_symmetry_space_group_name_H-M 'P -1'
_atom_sites_solution_hydrogens geom
_atom_sites_solution_primary direct
_atom_sites_solution_secondary difmap
_cell_angle_alpha 97.950(6)
_cell_angle_beta 111.742(10)
_cell_angle_gamma 95.696(8)
_cell_formula_units_Z 2
_cell_length_a 9.848(6)
_cell_length_b 11.966(6)
_cell_length_c 12.247(7)
_cell_measurement_reflns_used 3451
_cell_measurement_temperature 153
_cell_measurement_theta_max 27.10
_cell_measurement_theta_min 3.07
_cell_volume 1309.8(13)
_computing_cell_refinement CrystalClear
_computing_data_collection 'CrystalClear (Rigaku Corp., 2000)'
_computing_data_reduction CrystalClear
_computing_molecular_graphics 'CrystalStructure 4.0'
_computing_publication_material 'CrystalStructure 4.0 (Rigaku, 2010)'
_computing_structure_refinement 'CRYSTALS (Carruthers, et al., 1999)'
_computing_structure_solution 'SHELXS97 (Sheldrick, 2008)'
_diffrn_ambient_temperature 153
_diffrn_detector_area_resol_mean 7.314
_diffrn_measured_fraction_theta_full 0.981
_diffrn_measured_fraction_theta_max 0.981
_diffrn_measurement_device_type 'Rigaku Mercury70'
_diffrn_measurement_method \w
_diffrn_radiation_type 'Mo K\a'
_diffrn_radiation_wavelength 0.71070
_diffrn_reflns_av_R_equivalents 0.0529
_diffrn_reflns_limit_h_max 11
_diffrn_reflns_limit_h_min -11
_diffrn_reflns_limit_k_max 14
_diffrn_reflns_limit_k_min -14
_diffrn_reflns_limit_l_max 14
_diffrn_reflns_limit_l_min -14
_diffrn_reflns_number 10700
_diffrn_reflns_theta_full 25.50
_diffrn_reflns_theta_max 25.50
_diffrn_standards_number 0
_exptl_absorpt_coefficient_mu 0.077
_exptl_absorpt_correction_T_max 0.998
_exptl_absorpt_correction_T_min 0.778
_exptl_absorpt_correction_type multi-scan
_exptl_absorpt_process_details 'REQAB (Rigaku, 1998)'
_exptl_crystal_colour yellow
_exptl_crystal_density_diffrn 1.325
_exptl_crystal_density_method 'not measured'
_exptl_crystal_description platelet
_exptl_crystal_F_000 548.00
_exptl_crystal_size_max 0.350
_exptl_crystal_size_mid 0.200
_exptl_crystal_size_min 0.030
_refine_diff_density_max 0.503
_refine_diff_density_min -0.442
_refine_ls_extinction_method none
_refine_ls_goodness_of_fit_ref 1.095
_refine_ls_hydrogen_treatment refxyz
_refine_ls_number_parameters 474
_refine_ls_number_reflns 4782
_refine_ls_R_factor_gt 0.0582
_refine_ls_shift/su_max 0.001
_refine_ls_structure_factor_coef Fsqd
_refine_ls_weighting_details 'w = 1/[1.0000\s(Fo^2^)]/(4Fo^2^)'
_refine_ls_weighting_scheme calc
_refine_ls_wR_factor_ref 0.0894
_reflns_number_gt 2476
_reflns_number_total 4785
_reflns_threshold_expression F^2^>2.0\s(F^2^)
_cod_data_source_file c3cc49573f.txt
_cod_data_source_block '_051104tt'
_cod_original_cell_volume 1309.7(12)
_cod_database_code 7112189

loop_
_symmetry_equiv_pos_site_id
_symmetry_equiv_pos_as_xyz
1 +X,+Y,+Z
2 -X,-Y,-Z

loop_
_atom_site_label
_atom_site_type_symbol
_atom_site_fract_x
_atom_site_fract_y
_atom_site_fract_z
_atom_site_U_iso_or_equiv
_atom_site_adp_type
_atom_site_occupancy
_atom_site_symmetry_multiplicity
_atom_site_calc_flag
N(1) N 1.0981(3) 0.75209(19) 0.3802(2) 0.0350(8) Uani 1.0 2 d
N(2) N 0.6851(3) 0.8724(2) 0.3031(2) 0.0416(8) Uani 1.0 2 d
C(1) C 0.8147(3) 0.6863(3) -0.0844(3) 0.0290(9) Uani 1.0 2 d
C(2) C 0.9224(4) 0.6295(3) -0.0989(3) 0.0384(10) Uani 1.0 2 d
C(3) C 0.9074(4) 0.5821(3) -0.2169(4) 0.0475(12) Uani 1.0 2 d
C(4) C 0.7873(4) 0.5914(3) -0.3169(3) 0.0453(12) Uani 1.0 2 d
C(5) C 0.6721(4) 0.6489(3) -0.3043(3) 0.0378(10) Uani 1.0 2 d
C(6) C 0.5384(4) 0.6665(3) -0.3951(3) 0.0447(11) Uani 1.0 2 d
C(7) C 0.4423(4) 0.7274(3) -0.3653(3) 0.0415(10) Uani 1.0 2 d
C(8) C 0.4689(4) 0.7752(3) -0.2442(3) 0.0356(10) Uani 1.0 2 d
C(9) C 0.5947(3) 0.7584(3) -0.1553(3) 0.0291(9) Uani 1.0 2 d
C(10) C 0.6924(3) 0.6956(3) -0.1873(3) 0.0296(9) Uani 1.0 2 d
C(11) C 0.7912(3) 0.7472(3) 0.0185(3) 0.0264(8) Uani 1.0 2 d
C(12) C 0.6617(3) 0.7902(3) -0.0231(3) 0.0276(9) Uani 1.0 2 d
C(13) C 0.8941(3) 0.7518(2) 0.1436(3) 0.0253(8) Uani 1.0 2 d
C(14) C 1.0278(3) 0.8282(3) 0.1947(3) 0.0278(9) Uani 1.0 2 d
C(15) C 1.0695(4) 0.9110(3) 0.1349(3) 0.0356(10) Uani 1.0 2 d
C(16) C 1.1992(4) 0.9846(3) 0.1888(3) 0.0428(11) Uani 1.0 2 d
C(17) C 1.2992(4) 0.9787(3) 0.3050(3) 0.0433(11) Uani 1.0 2 d
C(18) C 1.2641(4) 0.9015(3) 0.3656(3) 0.0386(10) Uani 1.0 2 d
C(19) C 1.1273(3) 0.8243(3) 0.3134(3) 0.0303(9) Uani 1.0 2 d
C(20) C 0.9682(3) 0.6792(3) 0.3301(3) 0.0313(9) Uani 1.0 2 d
C(21) C 0.9341(4) 0.6026(3) 0.3997(3) 0.0391(10) Uani 1.0 2 d
C(22) C 0.8068(4) 0.5257(3) 0.3546(3) 0.0413(11) Uani 1.0 2 d
C(23) C 0.7030(4) 0.5197(3) 0.2363(3) 0.0389(10) Uani 1.0 2 d
C(24) C 0.7308(3) 0.5912(3) 0.1659(3) 0.0325(9) Uani 1.0 2 d
C(25) C 0.8624(3) 0.6742(3) 0.2109(3) 0.0266(8) Uani 1.0 2 d
C(26) C 0.5909(3) 0.8613(3) 0.0477(3) 0.0283(9) Uani 1.0 2 d
C(27) C 0.6993(3) 0.9591(3) 0.1395(3) 0.0307(9) Uani 1.0 2 d
C(28) C 0.7599(4) 1.0487(3) 0.1025(3) 0.0380(10) Uani 1.0 2 d
C(29) C 0.8640(4) 1.1387(3) 0.1822(4) 0.0479(12) Uani 1.0 2 d
C(30) C 0.9042(4) 1.1408(3) 0.3035(4) 0.0515(12) Uani 1.0 2 d
C(31) C 0.8447(4) 1.0542(3) 0.3440(3) 0.0469(11) Uani 1.0 2 d
C(32) C 0.7434(3) 0.9616(3) 0.2625(3) 0.0345(9) Uani 1.0 2 d
C(33) C 0.5590(4) 0.7956(3) 0.2263(3) 0.0351(10) Uani 1.0 2 d
C(34) C 0.4800(4) 0.7232(3) 0.2725(4) 0.0486(12) Uani 1.0 2 d
C(35) C 0.3612(4) 0.6425(3) 0.1966(4) 0.0554(14) Uani 1.0 2 d
C(36) C 0.3154(4) 0.6307(3) 0.0746(4) 0.0522(13) Uani 1.0 2 d
C(37) C 0.3891(4) 0.7047(3) 0.0285(3) 0.0394(10) Uani 1.0 2 d
C(38) C 0.5095(3) 0.7868(3) 0.1028(3) 0.0304(9) Uani 1.0 2 d
C(39) C 0.7565(6) 0.8589(4) 0.4274(4) 0.0614(14) Uani 1.0 2 d
H(1) H 1.021(3) 0.621(3) -0.027(3) 0.059(10) Uiso 1.0 2 d
H(2) H 0.985(3) 0.537(3) -0.229(3) 0.051(9) Uiso 1.0 2 d
H(3) H 0.772(3) 0.552(3) -0.402(3) 0.059(10) Uiso 1.0 2 d
H(4) H 0.517(4) 0.627(3) -0.486(3) 0.071(11) Uiso 1.0 2 d
H(5) H 0.342(3) 0.737(2) -0.433(3) 0.042(9) Uiso 1.0 2 d
H(6) H 0.392(3) 0.825(3) -0.226(3) 0.045(9) Uiso 1.0 2 d
H(7) H 0.993(3) 0.915(2) 0.050(3) 0.039(8) Uiso 1.0 2 d
H(8) H 1.223(3) 1.049(2) 0.145(2) 0.028(7) Uiso 1.0 2 d
H(9) H 1.404(3) 1.035(2) 0.348(3) 0.042(8) Uiso 1.0 2 d
H(10) H 1.334(3) 0.902(3) 0.445(3) 0.038(9) Uiso 1.0 2 d
H(11) H 1.009(3) 0.610(3) 0.480(3) 0.041(9) Uiso 1.0 2 d
H(12) H 0.773(3) 0.463(2) 0.401(2) 0.037(8) Uiso 1.0 2 d
H(13) H 0.603(3) 0.457(3) 0.199(3) 0.045(9) Uiso 1.0 2 d
H(14) H 0.661(3) 0.5884(19) 0.080(2) 0.025(7) Uiso 1.0 2 d
H(15) H 0.724(3) 1.046(2) 0.014(2) 0.027(8) Uiso 1.0 2 d
H(16) H 0.903(3) 1.202(3) 0.150(3) 0.045(9) Uiso 1.0 2 d
H(17) H 0.983(4) 1.209(3) 0.366(3) 0.080(12) Uiso 1.0 2 d
H(18) H 0.875(4) 1.058(3) 0.438(3) 0.073(11) Uiso 1.0 2 d
H(19) H 0.520(3) 0.735(3) 0.361(3) 0.045(9) Uiso 1.0 2 d
H(20) H 0.309(3) 0.587(3) 0.237(3) 0.046(9) Uiso 1.0 2 d
H(21) H 0.222(3) 0.562(3) 0.019(3) 0.049(9) Uiso 1.0 2 d
H(22) H 0.354(4) 0.700(3) -0.064(3) 0.076(12) Uiso 1.0 2 d
H(23) H 0.753(3) 0.774(3) 0.430(3) 0.050(9) Uiso 1.0 2 d
H(24) H 0.867(4) 0.896(3) 0.458(3) 0.059(11) Uiso 1.0 2 d
H(25) H 0.703(4) 0.902(4) 0.477(4) 0.110(16) Uiso 1.0 2 d
H(26) H 0.511(3) 0.8996(19) -0.014(2) 0.024(7) Uiso 1.0 2 d

loop_
_atom_site_aniso_label
_atom_site_aniso_U_11
_atom_site_aniso_U_22
_atom_site_aniso_U_33
_atom_site_aniso_U_12
_atom_site_aniso_U_13
_atom_site_aniso_U_23
N(1) 0.0375(16) 0.0352(15) 0.0298(15) 0.0063(13) 0.0101(13) 0.0066(12)
N(2) 0.0566(18) 0.0431(17) 0.0234(15) 0.0117(14) 0.0119(14) 0.0087(13)
C(1) 0.0314(17) 0.0310(17) 0.0290(17) 0.0010(14) 0.0173(15) 0.0075(14)
C(2) 0.039(2) 0.038(2) 0.045(2) -0.0002(16) 0.0261(18) 0.0026(16)
C(3) 0.053(3) 0.046(3) 0.057(3) 0.0068(18) 0.039(2) 0.0041(19)
C(4) 0.066(3) 0.038(2) 0.044(3) -0.0009(18) 0.039(2) 0.0001(17)
C(5) 0.049(2) 0.0356(19) 0.0291(18) -0.0070(16) 0.0197(17) 0.0041(15)
C(6) 0.062(3) 0.040(2) 0.0266(19) -0.0101(18) 0.0147(19) 0.0073(16)
C(7) 0.045(2) 0.040(2) 0.031(2) -0.0056(17) 0.0068(17) 0.0110(16)
C(8) 0.0378(19) 0.0356(19) 0.0296(18) -0.0057(15) 0.0108(16) 0.0090(15)
C(9) 0.0322(17) 0.0302(17) 0.0271(17) 0.0015(14) 0.0134(14) 0.0097(14)
C(10) 0.0384(18) 0.0249(16) 0.0269(17) -0.0028(14) 0.0168(15) 0.0036(13)
C(11) 0.0294(16) 0.0259(16) 0.0244(16) 0.0018(13) 0.0114(14) 0.0056(13)
C(12) 0.0324(17) 0.0269(16) 0.0262(16) 0.0013(13) 0.0152(14) 0.0054(13)
C(13) 0.0258(16) 0.0248(16) 0.0264(16) 0.0068(13) 0.0114(14) 0.0027(13)
C(14) 0.0288(17) 0.0285(17) 0.0265(16) 0.0062(14) 0.0115(14) 0.0034(13)
C(15) 0.0385(19) 0.0388(19) 0.0322(19) 0.0057(16) 0.0164(16) 0.0080(16)
C(16) 0.043(2) 0.041(2) 0.048(3) -0.0044(17) 0.0253(18) 0.0073(17)
C(17) 0.036(2) 0.039(2) 0.049(3) -0.0047(16) 0.0170(18) -0.0025(17)
C(18) 0.0316(19) 0.043(2) 0.032(2) 0.0022(16) 0.0065(16) -0.0020(16)
C(19) 0.0293(17) 0.0319(17) 0.0282(17) 0.0059(14) 0.0103(14) 0.0030(14)
C(20) 0.0372(18) 0.0315(17) 0.0273(17) 0.0101(15) 0.0127(15) 0.0089(14)
C(21) 0.053(3) 0.0356(19) 0.032(2) 0.0130(17) 0.0167(18) 0.0114(16)
C(22) 0.055(3) 0.0356(19) 0.042(2) 0.0094(17) 0.0265(18) 0.0144(17)
C(23) 0.043(2) 0.0347(19) 0.047(2) 0.0076(16) 0.0247(18) 0.0105(16)
C(24) 0.0301(18) 0.0340(18) 0.0351(19) 0.0086(14) 0.0131(15) 0.0084(15)
C(25) 0.0263(16) 0.0269(16) 0.0276(17) 0.0069(13) 0.0108(14) 0.0060(13)
C(26) 0.0293(17) 0.0280(17) 0.0269(17) 0.0046(14) 0.0098(14) 0.0063(14)
C(27) 0.0304(17) 0.0298(17) 0.0318(18) 0.0057(14) 0.0124(14) 0.0046(14)
C(28) 0.042(2) 0.0361(19) 0.040(2) 0.0112(16) 0.0199(17) 0.0079(17)
C(29) 0.044(3) 0.036(2) 0.064(3) 0.0004(17) 0.024(2) 0.0068(19)
C(30) 0.043(3) 0.045(3) 0.049(3) 0.0066(18) 0.0041(19) -0.0055(19)
C(31) 0.051(3) 0.042(2) 0.034(2) 0.0097(17) 0.0050(18) -0.0012(17)
C(32) 0.0382(19) 0.0330(18) 0.0304(18) 0.0111(15) 0.0101(15) 0.0056(15)
C(33) 0.0414(19) 0.0337(18) 0.0388(19) 0.0138(15) 0.0225(16) 0.0091(15)
C(34) 0.069(3) 0.048(3) 0.050(3) 0.024(2) 0.040(3) 0.020(2)
C(35) 0.059(3) 0.048(3) 0.085(3) 0.016(2) 0.050(3) 0.028(3)
C(36) 0.037(2) 0.046(3) 0.083(3) 0.0052(17) 0.034(2) 0.018(3)
C(37) 0.0304(18) 0.039(2) 0.049(3) 0.0056(15) 0.0152(17) 0.0088(17)
C(38) 0.0299(17) 0.0305(17) 0.0348(18) 0.0072(14) 0.0161(15) 0.0075(14)
C(39) 0.096(4) 0.050(3) 0.032(3) 0.020(3) 0.015(3) 0.013(2)

loop_
_atom_type_symbol
_atom_type_description
_atom_type_scat_dispersion_real
_atom_type_scat_dispersion_imag
_atom_type_scat_source
C C 0.0033 0.0016
;
International Tables for Crystallography
(1992, Vol. C, Tables 4.2.6.8 and 6.1.1.4)
;
H H 0.0000 0.0000
;
International Tables for Crystallography
(1992, Vol. C, Table 6.1.1.4)
;
N N 0.0061 0.0033
;
International Tables for Crystallography
(1992, Vol. C, Tables 4.2.6.8 and 6.1.1.4)
;

loop_
_geom_angle_atom_site_label_1
_geom_angle_atom_site_label_2
_geom_angle_atom_site_label_3
_geom_angle
_geom_angle_publ_flag
C(19) N(1) C(20) 117.2(3) yes
C(32) N(2) C(33) 120.7(3) yes
C(32) N(2) C(39) 120.0(3) yes
C(33) N(2) C(39) 119.3(3) yes
C(2) C(1) C(10) 118.6(3) yes
C(2) C(1) C(11) 135.3(3) yes
C(10) C(1) C(11) 106.1(3) yes
C(1) C(2) C(3) 119.0(3) yes
C(2) C(3) C(4) 122.0(4) yes
C(3) C(4) C(5) 120.2(4) yes
C(4) C(5) C(6) 129.2(3) yes
C(4) C(5) C(10) 115.9(3) yes
C(6) C(5) C(10) 115.0(4) yes
C(5) C(6) C(7) 120.6(3) yes
C(6) C(7) C(8) 122.5(3) yes
C(7) C(8) C(9) 118.3(4) yes
C(8) C(9) C(10) 118.5(3) yes
C(8) C(9) C(12) 135.7(3) yes
C(10) C(9) C(12) 105.7(3) yes
C(1) C(10) C(5) 124.3(3) yes
C(1) C(10) C(9) 110.6(3) yes
C(5) C(10) C(9) 125.1(3) yes
C(1) C(11) C(12) 108.7(3) yes
C(1) C(11) C(13) 122.1(3) yes
C(12) C(11) C(13) 129.2(3) yes
C(9) C(12) C(11) 108.9(3) yes
C(9) C(12) C(26) 122.4(3) yes
C(11) C(12) C(26) 128.7(3) yes
C(11) C(13) C(14) 120.9(3) yes
C(11) C(13) C(25) 120.2(2) yes
C(14) C(13) C(25) 118.8(3) yes
C(13) C(14) C(15) 123.2(3) yes
C(13) C(14) C(19) 118.6(3) yes
C(15) C(14) C(19) 118.2(3) yes
C(14) C(15) C(16) 121.1(3) yes
C(15) C(16) C(17) 120.6(4) yes
C(16) C(17) C(18) 120.4(3) yes
C(17) C(18) C(19) 120.8(3) yes
N(1) C(19) C(14) 123.6(3) yes
N(1) C(19) C(18) 117.6(3) yes
C(14) C(19) C(18) 118.8(3) yes
N(1) C(20) C(21) 118.3(3) yes
N(1) C(20) C(25) 123.6(3) yes
C(21) C(20) C(25) 118.1(3) yes
C(20) C(21) C(22) 121.6(3) yes
C(21) C(22) C(23) 120.4(4) yes
C(22) C(23) C(24) 120.3(3) yes
C(23) C(24) C(25) 120.8(3) yes
C(13) C(25) C(20) 118.1(3) yes
C(13) C(25) C(24) 123.1(3) yes
C(20) C(25) C(24) 118.8(3) yes
C(12) C(26) C(27) 112.8(3) yes
C(12) C(26) C(38) 111.5(3) yes
C(27) C(26) C(38) 111.9(3) yes
C(26) C(27) C(28) 119.8(3) yes
C(26) C(27) C(32) 121.9(3) yes
C(28) C(27) C(32) 118.4(3) yes
C(27) C(28) C(29) 122.5(4) yes
C(28) C(29) C(30) 118.3(4) yes
C(29) C(30) C(31) 121.0(3) yes
C(30) C(31) C(32) 120.2(4) yes
N(2) C(32) C(27) 119.9(3) yes
N(2) C(32) C(31) 120.4(3) yes
C(27) C(32) C(31) 119.6(3) yes
N(2) C(33) C(34) 120.5(3) yes
N(2) C(33) C(38) 120.9(3) yes
C(34) C(33) C(38) 118.6(3) yes
C(33) C(34) C(35) 120.5(4) yes
C(34) C(35) C(36) 121.0(4) yes
C(35) C(36) C(37) 118.8(3) yes
C(36) C(37) C(38) 121.5(4) yes
C(26) C(38) C(33) 121.0(3) yes
C(26) C(38) C(37) 119.3(3) yes
C(33) C(38) C(37) 119.6(3) yes
C(1) C(2) H(1) 123.9(18) no
C(3) C(2) H(1) 117.0(18) no
C(2) C(3) H(2) 120.2(15) no
C(4) C(3) H(2) 117.8(15) no
C(3) C(4) H(3) 122.3(16) no
C(5) C(4) H(3) 117.4(16) no
C(5) C(6) H(4) 116.4(17) no
C(7) C(6) H(4) 123.0(17) no
C(6) C(7) H(5) 120.0(16) no
C(8) C(7) H(5) 117.4(17) no
C(7) C(8) H(6) 119.3(13) no
C(9) C(8) H(6) 122.4(13) no
C(14) C(15) H(7) 117.0(15) no
C(16) C(15) H(7) 121.8(15) no
C(15) C(16) H(8) 119.4(11) no
C(17) C(16) H(8) 120.0(10) no
C(16) C(17) H(9) 121.4(15) no
C(18) C(17) H(9) 118.2(15) no
C(17) C(18) H(10) 117.6(17) no
C(19) C(18) H(10) 121.6(17) no
C(20) C(21) H(11) 114.8(17) no
C(22) C(21) H(11) 123.6(18) no
C(21) C(22) H(12) 126.1(11) no
C(23) C(22) H(12) 113.5(11) no
C(22) C(23) H(13) 120.9(15) no
C(24) C(23) H(13) 118.7(15) no
C(23) C(24) H(14) 123.1(14) no
C(25) C(24) H(14) 116.1(14) no
C(12) C(26) H(26) 107.1(15) no
C(27) C(26) H(26) 105.8(11) no
C(38) C(26) H(26) 107.3(15) no
C(27) C(28) H(15) 116.7(14) no
C(29) C(28) H(15) 120.8(14) no
C(28) C(29) H(16) 119.1(13) no
C(30) C(29) H(16) 122.6(13) no
C(29) C(30) H(17) 120(2) no
C(31) C(30) H(17) 119(2) no
C(30) C(31) H(18) 120.3(16) no
C(32) C(31) H(18) 119.5(16) no
C(33) C(34) H(19) 114.6(17) no
C(35) C(34) H(19) 124.9(17) no
C(34) C(35) H(20) 117.2(12) no
C(36) C(35) H(20) 121.8(12) no
C(35) C(36) H(21) 117.4(17) no
C(37) C(36) H(21) 123.8(17) no
C(36) C(37) H(22) 120.5(17) no
C(38) C(37) H(22) 118.0(17) no
N(2) C(39) H(23) 108.8(15) no
N(2) C(39) H(24) 107.5(19) no
N(2) C(39) H(25) 108(2) no
H(23) C(39) H(24) 108(3) no
H(23) C(39) H(25) 114(3) no
H(24) C(39) H(25) 110(3) no

loop_
_geom_bond_atom_site_label_1
_geom_bond_atom_site_label_2
_geom_bond_distance
_geom_bond_publ_flag
N(1) C(19) 1.348(5) yes
N(1) C(20) 1.350(4) yes
N(2) C(32) 1.398(5) yes
N(2) C(33) 1.393(4) yes
N(2) C(39) 1.460(5) yes
C(1) C(2) 1.366(5) yes
C(1) C(10) 1.412(4) yes
C(1) C(11) 1.474(5) yes
C(2) C(3) 1.425(6) yes
C(3) C(4) 1.379(5) yes
C(4) C(5) 1.428(6) yes
C(5) C(6) 1.432(5) yes
C(5) C(10) 1.396(5) yes
C(6) C(7) 1.371(6) yes
C(7) C(8) 1.429(5) yes
C(8) C(9) 1.368(4) yes
C(9) C(10) 1.410(5) yes
C(9) C(12) 1.479(4) yes
C(11) C(12) 1.369(4) yes
C(11) C(13) 1.480(4) yes
C(12) C(26) 1.525(5) yes
C(13) C(14) 1.398(4) yes
C(13) C(25) 1.408(5) yes
C(14) C(15) 1.425(5) yes
C(14) C(19) 1.431(4) yes
C(15) C(16) 1.354(4) yes
C(16) C(17) 1.416(5) yes
C(17) C(18) 1.357(6) yes
C(18) C(19) 1.424(4) yes
C(20) C(21) 1.430(5) yes
C(20) C(25) 1.435(4) yes
C(21) C(22) 1.357(5) yes
C(22) C(23) 1.417(4) yes
C(23) C(24) 1.372(5) yes
C(24) C(25) 1.426(4) yes
C(26) C(27) 1.507(4) yes
C(26) C(38) 1.523(5) yes
C(27) C(28) 1.385(5) yes
C(27) C(32) 1.400(5) yes
C(28) C(29) 1.383(4) yes
C(29) C(30) 1.384(6) yes
C(30) C(31) 1.378(6) yes
C(31) C(32) 1.398(4) yes
C(33) C(34) 1.416(6) yes
C(33) C(38) 1.391(5) yes
C(34) C(35) 1.373(5) yes
C(35) C(36) 1.374(6) yes
C(36) C(37) 1.394(6) yes
C(37) C(38) 1.386(4) yes
C(2) H(1) 1.07(3) no
C(3) H(2) 1.02(4) no
C(4) H(3) 1.04(3) no
C(6) H(4) 1.08(4) no
C(7) H(5) 1.06(3) no
C(8) H(6) 1.08(3) no
C(15) H(7) 1.05(3) no
C(16) H(8) 1.06(3) no
C(17) H(9) 1.08(3) no
C(18) H(10) 0.96(3) no
C(21) H(11) 0.97(3) no
C(22) H(12) 1.10(3) no
C(23) H(13) 1.08(3) no
C(24) H(14) 1.02(2) no
C(26) H(26) 1.06(3) no
C(28) H(15) 1.00(3) no
C(29) H(16) 1.01(3) no
C(30) H(17) 1.05(3) no
C(31) H(18) 1.07(4) no
C(34) H(19) 0.99(3) no
C(35) H(20) 1.07(3) no
C(36) H(21) 1.10(3) no
C(37) H(22) 1.04(4) no
C(39) H(23) 1.02(3) no
C(39) H(24) 1.04(3) no
C(39) H(25) 1.06(5) no

loop_
_geom_contact_atom_site_label_1
_geom_contact_atom_site_label_2
_geom_contact_distance
_geom_contact_publ_flag
_geom_contact_site_symmetry_2
C(18) C(34) 3.522(6) no 1_655
C(24) C(36) 3.541(5) no 2_665
C(34) C(18) 3.522(6) no 1_455
C(36) C(24) 3.541(5) no 2_665
N(1) H(2) 3.55(3) no 2_765
N(1) H(5) 2.68(3) no 1_656
N(1) H(17) 3.46(4) no 2_776
N(1) H(18) 2.87(3) no 2_776
C(1) H(8) 3.38(3) no 2_775
C(1) H(16) 3.37(3) no 2_775
C(1) H(20) 3.39(3) no 2_665
C(1) H(21) 3.21(3) no 2_665
C(2) H(1) 3.55(3) no 2_765
C(2) H(16) 2.81(3) no 2_775
C(2) H(20) 3.09(3) no 2_665
C(2) H(21) 3.01(3) no 1_655
C(2) H(21) 3.04(3) no 2_665
C(3) H(16) 2.85(3) no 2_775
C(3) H(20) 2.71(3) no 2_665
C(3) H(21) 3.42(3) no 1_655
C(4) H(12) 3.53(3) no 1_554
C(4) H(16) 3.47(3) no 2_775
C(4) H(17) 3.40(4) no 2_775
C(4) H(20) 2.70(3) no 2_665
C(5) H(20) 3.06(3) no 2_665
C(6) H(4) 3.52(3) no 2_664
C(6) H(9) 3.49(3) no 2_775
C(6) H(12) 3.27(3) no 2_665
C(6) H(19) 3.15(4) no 1_554
C(7) H(9) 3.02(3) no 2_775
C(7) H(10) 3.29(3) no 1_454
C(7) H(12) 2.82(3) no 2_665
C(7) H(13) 3.31(3) no 2_665
C(8) H(8) 3.22(3) no 2_775
C(8) H(9) 3.12(3) no 2_775
C(8) H(12) 3.35(2) no 2_665
C(8) H(13) 2.98(3) no 2_665
C(9) H(8) 2.73(3) no 2_775
C(9) H(13) 2.93(3) no 2_665
C(10) H(8) 3.01(3) no 2_775
C(10) H(13) 3.22(3) no 2_665
C(10) H(20) 3.35(3) no 2_665
C(11) H(8) 3.34(3) no 2_775
C(12) H(8) 2.97(3) no 2_775
C(12) H(13) 3.57(3) no 2_665
C(15) H(7) 3.22(3) no 2_775
C(15) H(15) 3.25(3) no 2_775
C(16) H(7) 3.30(3) no 2_775
C(16) H(15) 2.84(3) no 2_775
C(17) H(25) 2.85(5) no 2_776
C(18) H(5) 3.29(3) no 1_656
C(18) H(18) 3.19(4) no 2_776
C(18) H(19) 3.38(3) no 1_655
C(18) H(25) 2.73(4) no 2_776
C(19) H(5) 3.42(3) no 1_656
C(19) H(18) 3.18(4) no 2_776
C(20) H(2) 2.87(3) no 2_765
C(21) H(2) 2.88(4) no 2_765
C(21) H(3) 3.44(4) no 1_556
C(21) H(3) 3.58(4) no 2_765
C(21) H(11) 3.11(3) no 2_766
C(21) H(12) 3.26(3) no 2_766
C(21) H(17) 3.18(3) no 2_776
C(22) H(2) 3.07(4) no 2_765
C(22) H(3) 3.10(4) no 1_556
C(22) H(11) 2.97(3) no 2_766
C(23) H(2) 3.24(4) no 2_765
C(23) H(21) 3.50(4) no 2_665
C(23) H(22) 3.00(3) no 2_665
C(24) H(2) 3.22(3) no 2_765
C(24) H(21) 2.91(3) no 2_665
C(24) H(22) 3.44(3) no 2_665
C(25) H(2) 3.06(3) no 2_765
C(25) H(21) 3.49(3) no 2_665
C(26) H(15) 3.25(3) no 2_675
C(26) H(26) 3.15(3) no 2_675
C(27) H(6) 3.00(3) no 2_675
C(27) H(26) 2.92(3) no 2_675
C(28) H(6) 2.88(3) no 2_675
C(28) H(8) 3.16(3) no 2_775
C(28) H(22) 3.34(4) no 2_675
C(28) H(26) 2.65(3) no 2_675
C(29) H(6) 2.82(3) no 2_675
C(29) H(22) 3.12(3) no 2_675
C(29) H(26) 3.44(2) no 2_675
C(30) H(6) 2.80(3) no 2_675
C(30) H(11) 3.51(3) no 2_776
C(30) H(24) 3.08(3) no 2_776
C(31) H(5) 3.52(3) no 2_675
C(31) H(6) 2.89(3) no 2_675
C(31) H(18) 3.58(3) no 2_776
C(31) H(24) 2.91(3) no 2_776
C(32) H(6) 3.01(3) no 2_675
C(34) H(4) 3.23(4) no 1_556
C(34) H(10) 3.57(3) no 1_455
C(35) H(1) 3.41(3) no 1_455
C(36) H(1) 2.68(3) no 1_455
C(36) H(14) 3.09(3) no 2_665
C(37) H(1) 3.44(3) no 1_455
C(37) H(13) 3.19(3) no 2_665
C(37) H(14) 3.49(3) no 2_665
C(37) H(15) 3.33(3) no 2_675
C(37) H(16) 3.31(3) no 2_675
C(38) H(15) 3.26(3) no 2_675
C(39) H(10) 3.42(3) no 2_776
C(39) H(17) 3.13(3) no 2_776
C(39) H(18) 3.36(3) no 2_776
H(1) C(2) 3.55(3) no 2_765
H(1) C(35) 3.41(3) no 1_655
H(1) C(36) 2.68(3) no 1_655
H(1) C(37) 3.44(3) no 1_655
H(1) H(1) 3.08(5) no 2_765
H(1) H(16) 2.95(5) no 2_775
H(1) H(20) 3.52(4) no 1_655
H(1) H(21) 2.07(4) no 1_655
H(1) H(21) 3.12(5) no 2_665
H(1) H(22) 3.53(5) no 1_655
H(2) N(1) 3.55(3) no 2_765
H(2) C(20) 2.87(3) no 2_765
H(2) C(21) 2.88(4) no 2_765
H(2) C(22) 3.07(4) no 2_765
H(2) C(23) 3.24(4) no 2_765
H(2) C(24) 3.22(3) no 2_765
H(2) C(25) 3.06(3) no 2_765
H(2) H(11) 3.34(5) no 2_765
H(2) H(16) 3.09(4) no 2_775
H(2) H(20) 3.09(4) no 2_665
H(2) H(21) 3.02(4) no 1_655
H(3) C(21) 3.44(4) no 1_554
H(3) C(21) 3.58(4) no 2_765
H(3) C(22) 3.10(4) no 1_554
H(3) H(4) 3.11(4) no 2_664
H(3) H(5) 3.59(4) no 2_664
H(3) H(11) 3.23(5) no 1_554
H(3) H(11) 3.34(5) no 2_765
H(3) H(12) 2.50(5) no 1_554
H(3) H(17) 3.42(5) no 2_775
H(3) H(20) 3.07(5) no 2_665
H(3) H(23) 3.55(5) no 1_554
H(4) C(6) 3.52(3) no 2_664
H(4) C(34) 3.23(4) no 1_554
H(4) H(3) 3.11(4) no 2_664
H(4) H(4) 2.98(5) no 2_664
H(4) H(12) 3.51(5) no 2_665
H(4) H(19) 2.42(5) no 1_554
H(4) H(20) 3.19(4) no 1_554
H(4) H(23) 3.32(5) no 1_554
H(5) N(1) 2.68(3) no 1_454
H(5) C(18) 3.29(3) no 1_454
H(5) C(19) 3.42(3) no 1_454
H(5) C(31) 3.52(3) no 2_675
H(5) H(3) 3.59(4) no 2_664
H(5) H(9) 3.27(4) no 2_775
H(5) H(10) 2.63(4) no 1_454
H(5) H(11) 3.19(4) no 1_454
H(5) H(12) 2.68(4) no 2_665
H(5) H(18) 3.40(5) no 2_675
H(5) H(19) 3.57(5) no 1_554
H(6) C(27) 3.00(3) no 2_675
H(6) C(28) 2.88(3) no 2_675
H(6) C(29) 2.82(3) no 2_675
H(6) C(30) 2.80(3) no 2_675
H(6) C(31) 2.89(3) no 2_675
H(6) C(32) 3.01(3) no 2_675
H(6) H(9) 3.36(5) no 2_775
H(6) H(13) 3.44(4) no 2_665
H(6) H(15) 3.44(4) no 2_675
H(6) H(16) 3.36(5) no 2_675
H(6) H(17) 3.40(4) no 2_675
H(6) H(18) 3.51(4) no 2_675
H(7) C(15) 3.22(3) no 2_775
H(7) C(16) 3.30(3) no 2_775
H(7) H(7) 2.53(4) no 2_775
H(7) H(8) 2.66(3) no 2_775
H(7) H(15) 3.18(4) no 2_775
H(7) H(16) 3.20(5) no 2_775
H(8) C(1) 3.38(3) no 2_775
H(8) C(8) 3.22(3) no 2_775
H(8) C(9) 2.73(3) no 2_775
H(8) C(10) 3.01(3) no 2_775
H(8) C(11) 3.34(3) no 2_775
H(8) C(12) 2.97(3) no 2_775
H(8) C(28) 3.16(3) no 2_775
H(8) H(7) 2.66(3) no 2_775
H(8) H(15) 2.37(4) no 2_775
H(8) H(26) 3.59(4) no 2_775
H(9) C(6) 3.49(3) no 2_775
H(9) C(7) 3.02(3) no 2_775
H(9) C(8) 3.12(3) no 2_775
H(9) H(5) 3.27(4) no 2_775
H(9) H(6) 3.36(5) no 2_775
H(9) H(10) 2.81(3) no 2_876
H(9) H(25) 3.44(5) no 1_655
H(9) H(25) 2.76(6) no 2_776
H(10) C(7) 3.29(3) no 1_656
H(10) C(34) 3.57(3) no 1_655
H(10) C(39) 3.42(3) no 2_776
H(10) H(5) 2.63(4) no 1_656
H(10) H(9) 2.81(3) no 2_876
H(10) H(10) 3.52(4) no 2_876
H(10) H(18) 2.95(5) no 2_776
H(10) H(19) 3.16(5) no 1_655
H(10) H(25) 3.50(5) no 1_655
H(10) H(25) 2.51(5) no 2_776
H(11) C(21) 3.11(3) no 2_766
H(11) C(22) 2.97(3) no 2_766
H(11) C(30) 3.51(3) no 2_776
H(11) H(2) 3.34(5) no 2_765
H(11) H(3) 3.23(5) no 1_556
H(11) H(3) 3.34(5) no 2_765
H(11) H(5) 3.19(4) no 1_656
H(11) H(11) 2.74(4) no 2_766
H(11) H(12) 2.43(4) no 2_766
H(11) H(17) 2.64(5) no 2_776
H(12) C(4) 3.53(3) no 1_556
H(12) C(6) 3.27(3) no 2_665
H(12) C(7) 2.82(3) no 2_665
H(12) C(8) 3.35(2) no 2_665
H(12) C(21) 3.26(3) no 2_766
H(12) H(3) 2.50(5) no 1_556
H(12) H(4) 3.51(5) no 2_665
H(12) H(5) 2.68(4) no 2_665
H(12) H(11) 2.43(4) no 2_766
H(13) C(7) 3.31(3) no 2_665
H(13) C(8) 2.98(3) no 2_665
H(13) C(9) 2.93(3) no 2_665
H(13) C(10) 3.22(3) no 2_665
H(13) C(12) 3.57(3) no 2_665
H(13) C(37) 3.19(3) no 2_665
H(13) H(6) 3.44(4) no 2_665
H(13) H(14) 3.36(3) no 2_665
H(13) H(22) 2.51(5) no 2_665
H(14) C(36) 3.09(3) no 2_665
H(14) C(37) 3.49(3) no 2_665
H(14) H(13) 3.36(3) no 2_665
H(14) H(14) 3.36(3) no 2_665
H(14) H(21) 2.62(4) no 2_665
H(14) H(22) 3.42(4) no 2_665
H(15) C(15) 3.25(3) no 2_775
H(15) C(16) 2.84(3) no 2_775
H(15) C(26) 3.25(3) no 2_675
H(15) C(37) 3.33(3) no 2_675
H(15) C(38) 3.26(3) no 2_675
H(15) H(6) 3.44(4) no 2_675
H(15) H(7) 3.18(4) no 2_775
H(15) H(8) 2.37(4) no 2_775
H(15) H(22) 3.24(4) no 2_675
H(15) H(26) 2.46(4) no 2_675
H(16) C(1) 3.37(3) no 2_775
H(16) C(2) 2.81(3) no 2_775
H(16) C(3) 2.85(3) no 2_775
H(16) C(4) 3.47(3) no 2_775
H(16) C(37) 3.31(3) no 2_675
H(16) H(1) 2.95(5) no 2_775
H(16) H(2) 3.09(4) no 2_775
H(16) H(6) 3.36(5) no 2_675
H(16) H(7) 3.20(5) no 2_775
H(16) H(22) 2.80(4) no 2_675
H(17) N(1) 3.46(4) no 2_776
H(17) C(4) 3.40(4) no 2_775
H(17) C(21) 3.18(3) no 2_776
H(17) C(39) 3.13(3) no 2_776
H(17) H(3) 3.42(5) no 2_775
H(17) H(6) 3.40(4) no 2_675
H(17) H(11) 2.64(5) no 2_776
H(17) H(23) 2.83(4) no 2_776
H(17) H(24) 2.67(5) no 2_776
H(17) H(25) 3.49(5) no 2_776
H(18) N(1) 2.87(3) no 2_776
H(18) C(18) 3.19(4) no 2_776
H(18) C(19) 3.18(4) no 2_776
H(18) C(31) 3.58(3) no 2_776
H(18) C(39) 3.36(3) no 2_776
H(18) H(5) 3.40(5) no 2_675
H(18) H(6) 3.51(4) no 2_675
H(18) H(10) 2.95(5) no 2_776
H(18) H(18) 2.96(5) no 2_776
H(18) H(24) 2.35(4) no 2_776
H(19) C(6) 3.15(4) no 1_556
H(19) C(18) 3.38(3) no 1_455
H(19) H(4) 2.42(5) no 1_556
H(19) H(5) 3.57(5) no 1_556
H(19) H(10) 3.16(5) no 1_455
H(20) C(1) 3.39(3) no 2_665
H(20) C(2) 3.09(3) no 2_665
H(20) C(3) 2.71(3) no 2_665
H(20) C(4) 2.70(3) no 2_665
H(20) C(5) 3.06(3) no 2_665
H(20) C(10) 3.35(3) no 2_665
H(20) H(1) 3.52(4) no 1_455
H(20) H(2) 3.09(4) no 2_665
H(20) H(3) 3.07(5) no 2_665
H(20) H(4) 3.19(4) no 1_556
H(21) C(1) 3.21(3) no 2_665
H(21) C(2) 3.01(3) no 1_455
H(21) C(2) 3.04(3) no 2_665
H(21) C(3) 3.42(3) no 1_455
H(21) C(23) 3.50(4) no 2_665
H(21) C(24) 2.91(3) no 2_665
H(21) C(25) 3.49(3) no 2_665
H(21) H(1) 2.07(4) no 1_455
H(21) H(1) 3.12(5) no 2_665
H(21) H(2) 3.02(4) no 1_455
H(21) H(14) 2.62(4) no 2_665
H(22) C(23) 3.00(3) no 2_665
H(22) C(24) 3.44(3) no 2_665
H(22) C(28) 3.34(4) no 2_675
H(22) C(29) 3.12(3) no 2_675
H(22) H(1) 3.53(5) no 1_455
H(22) H(13) 2.51(5) no 2_665
H(22) H(14) 3.42(4) no 2_665
H(22) H(15) 3.24(4) no 2_675
H(22) H(16) 2.80(4) no 2_675
H(23) H(3) 3.55(5) no 1_556
H(23) H(4) 3.32(5) no 1_556
H(23) H(17) 2.83(4) no 2_776
H(24) C(30) 3.08(3) no 2_776
H(24) C(31) 2.91(3) no 2_776
H(24) H(17) 2.67(5) no 2_776
H(24) H(18) 2.35(4) no 2_776
H(24) H(24) 3.17(4) no 2_776
H(25) C(17) 2.85(5) no 2_776
H(25) C(18) 2.73(4) no 2_776
H(25) H(9) 3.44(5) no 1_455
H(25) H(9) 2.76(6) no 2_776
H(25) H(10) 3.50(5) no 1_455
H(25) H(10) 2.51(5) no 2_776
H(25) H(17) 3.49(5) no 2_776
H(26) C(26) 3.15(3) no 2_675
H(26) C(27) 2.92(3) no 2_675
H(26) C(28) 2.65(3) no 2_675
H(26) C(29) 3.44(2) no 2_675
H(26) H(8) 3.59(4) no 2_775
H(26) H(15) 2.46(4) no 2_675
H(26) H(26) 2.42(4) no 2_675

loop_
_geom_torsion_atom_site_label_1
_geom_torsion_atom_site_label_2
_geom_torsion_atom_site_label_3
_geom_torsion_atom_site_label_4
_geom_torsion
_geom_torsion_publ_flag
C(19) N(1) C(20) C(21) -179.3(3) no
C(19) N(1) C(20) C(25) 0.6(5) no
C(20) N(1) C(19) C(14) 0.9(5) no
C(20) N(1) C(19) C(18) 180.0(3) no
C(32) N(2) C(33) C(34) -164.9(3) no
C(32) N(2) C(33) C(38) 16.3(5) no
C(33) N(2) C(32) C(27) -15.6(5) no
C(33) N(2) C(32) C(31) 163.8(3) no
C(39) N(2) C(32) C(27) 164.4(4) no
C(39) N(2) C(32) C(31) -16.2(5) no
C(39) N(2) C(33) C(34) 15.1(5) no
C(39) N(2) C(33) C(38) -163.7(4) no
C(2) C(1) C(10) C(5) 1.0(5) no
C(2) C(1) C(10) C(9) -178.9(3) no
C(10) C(1) C(2) C(3) 0.2(5) no
C(2) C(1) C(11) C(12) 178.5(4) no
C(2) C(1) C(11) C(13) -3.9(5) no
C(11) C(1) C(2) C(3) -178.6(3) no
C(10) C(1) C(11) C(12) -0.3(3) no
C(10) C(1) C(11) C(13) 177.2(3) no
C(11) C(1) C(10) C(5) -180.0(3) no
C(11) C(1) C(10) C(9) 0.2(3) no
C(1) C(2) C(3) C(4) -0.4(5) no
C(2) C(3) C(4) C(5) -0.5(6) no
C(3) C(4) C(5) C(6) -179.0(3) no
C(3) C(4) C(5) C(10) 1.5(5) no
C(4) C(5) C(6) C(7) -178.2(3) no
C(4) C(5) C(10) C(1) -1.7(5) no
C(4) C(5) C(10) C(9) 178.1(3) no
C(6) C(5) C(10) C(1) 178.7(3) no
C(6) C(5) C(10) C(9) -1.5(5) no
C(10) C(5) C(6) C(7) 1.3(5) no
C(5) C(6) C(7) C(8) -0.4(6) no
C(6) C(7) C(8) C(9) -0.5(5) no
C(7) C(8) C(9) C(10) 0.4(5) no
C(7) C(8) C(9) C(12) -179.0(3) no
C(8) C(9) C(10) C(1) -179.5(3) no
C(8) C(9) C(10) C(5) 0.6(5) no
C(8) C(9) C(12) C(11) 179.2(4) no
C(8) C(9) C(12) C(26) -1.6(6) no
C(10) C(9) C(12) C(11) -0.2(3) no
C(10) C(9) C(12) C(26) 178.9(3) no
C(12) C(9) C(10) C(1) 0.0(3) no
C(12) C(9) C(10) C(5) -179.8(3) no
C(1) C(11) C(12) C(9) 0.3(3) no
C(1) C(11) C(12) C(26) -178.8(3) no
C(1) C(11) C(13) C(14) 79.7(4) no
C(1) C(11) C(13) C(25) -96.7(4) no
C(12) C(11) C(13) C(14) -103.3(4) no
C(12) C(11) C(13) C(25) 80.3(4) no
C(13) C(11) C(12) C(9) -177.0(3) no
C(13) C(11) C(12) C(26) 3.9(5) no
C(9) C(12) C(26) C(27) -131.6(3) no
C(9) C(12) C(26) C(38) 101.4(3) no
C(11) C(12) C(26) C(27) 47.4(4) no
C(11) C(12) C(26) C(38) -79.6(4) no
C(11) C(13) C(14) C(15) 4.5(5) no
C(11) C(13) C(14) C(19) -176.2(3) no
C(11) C(13) C(25) C(20) 177.7(3) no
C(11) C(13) C(25) C(24) -2.1(5) no
C(14) C(13) C(25) C(20) 1.2(4) no
C(14) C(13) C(25) C(24) -178.6(3) no
C(25) C(13) C(14) C(15) -179.1(3) no
C(25) C(13) C(14) C(19) 0.2(4) no
C(13) C(14) C(15) C(16) 178.9(3) no
C(13) C(14) C(19) N(1) -1.3(5) no
C(13) C(14) C(19) C(18) 179.7(3) no
C(15) C(14) C(19) N(1) 178.0(3) no
C(15) C(14) C(19) C(18) -1.0(5) no
C(19) C(14) C(15) C(16) -0.4(5) no
C(14) C(15) C(16) C(17) 2.0(6) no
C(15) C(16) C(17) C(18) -2.3(6) no
C(16) C(17) C(18) C(19) 0.8(6) no
C(17) C(18) C(19) N(1) -178.2(3) no
C(17) C(18) C(19) C(14) 0.8(5) no
N(1) C(20) C(21) C(22) -178.9(3) no
N(1) C(20) C(25) C(13) -1.7(5) no
N(1) C(20) C(25) C(24) 178.1(3) no
C(21) C(20) C(25) C(13) 178.3(3) no
C(21) C(20) C(25) C(24) -2.0(5) no
C(25) C(20) C(21) C(22) 1.1(5) no
C(20) C(21) C(22) C(23) -0.3(6) no
C(21) C(22) C(23) C(24) 0.4(6) no
C(22) C(23) C(24) C(25) -1.3(5) no
C(23) C(24) C(25) C(13) -178.1(3) no
C(23) C(24) C(25) C(20) 2.1(5) no
C(12) C(26) C(27) C(28) 66.9(4) no
C(12) C(26) C(27) C(32) -112.0(3) no
C(12) C(26) C(38) C(33) 113.4(3) no
C(12) C(26) C(38) C(37) -63.1(3) no
C(27) C(26) C(38) C(33) -14.1(4) no
C(27) C(26) C(38) C(37) 169.4(3) no
C(38) C(26) C(27) C(28) -166.4(3) no
C(38) C(26) C(27) C(32) 14.7(4) no
C(26) C(27) C(28) C(29) -177.6(3) no
C(26) C(27) C(32) N(2) -0.8(5) no
C(26) C(27) C(32) C(31) 179.8(3) no
C(28) C(27) C(32) N(2) -179.7(3) no
C(28) C(27) C(32) C(31) 0.9(5) no
C(32) C(27) C(28) C(29) 1.4(5) no
C(27) C(28) C(29) C(30) -2.5(5) no
C(28) C(29) C(30) C(31) 1.4(6) no
C(29) C(30) C(31) C(32) 0.8(6) no
C(30) C(31) C(32) N(2) 178.7(3) no
C(30) C(31) C(32) C(27) -1.9(5) no
N(2) C(33) C(34) C(35) -175.9(3) no
N(2) C(33) C(38) C(26) -0.4(5) no
N(2) C(33) C(38) C(37) 176.1(3) no
C(34) C(33) C(38) C(26) -179.3(3) no
C(34) C(33) C(38) C(37) -2.8(5) no
C(38) C(33) C(34) C(35) 2.9(5) no
C(33) C(34) C(35) C(36) -0.5(6) no
C(34) C(35) C(36) C(37) -2.0(6) no
C(35) C(36) C(37) C(38) 2.1(6) no
C(36) C(37) C(38) C(26) 176.9(3) no
C(36) C(37) C(38) C(33) 0.4(5) no
